data_4120193
loop_
_publ_author_name
'John P. Bullock'
'Alan M. Bond'
'Ren\'e T. Boer\'e'
'Twyla M. Gietz'
'Tracey L. Roemmele'
'Sonja D. Seagrave'
'Jason D. Masuda'
'Masood Parvez'

_publ_contact_author_address
;
Department of Chemistry and Biochemistry
University of Lethbridge
Lethbridge, AB Canada
T1K 3M4
;
_publ_contact_author_email boere@uleth.ca
_publ_contact_author_fax +1-403-329-2057
_publ_contact_author_name 'R.T. Boer\'e'
_publ_contact_author_phone +1-403-329-2045
_publ_section_title
;
 Synthesis, Characterization, and Electrochemical Studies of PPh3-n
 (dipp)n(dipp = 2,6-Diisopropylphenyl): Steric and Electronic Effects on
 the Chemical and Electrochemical Oxidation of a Homologous Series of
 Triarylphosphines and the Reactivities of the Corresponding Phosphoniumyl
 Radical Cations
;
_journal_name_full 'Journal of the American Chemical Society'
_journal_page_first 11205
_journal_page_last 11215
_journal_paper_doi 10.1021/ja403555d
_journal_volume 135
_journal_year 2013
_chemical_formula_moiety 'C24 H27 P S'
_chemical_formula_sum 'C24 H27 P S'
_chemical_formula_weight 378.49
_chemical_name_common
;
 diphenyl(2,6-diisopropylphenyl)phosphine sulfide
;
_chemical_name_systematic
;
 sulfido-diphenyl(2,6-diisopropylphenyl)phosphane(V)
;
_space_group_IT_number 14
_symmetry_cell_setting monoclinic
_symmetry_Int_Tables_number 14
_symmetry_space_group_name_Hall '-P 2yn'
_symmetry_space_group_name_H-M 'P 1 21/n 1'
_atom_sites_solution_hydrogens geom
_atom_sites_solution_primary direct
_atom_sites_solution_secondary difmap
_audit_creation_method SHELXL-97
_cell_angle_alpha 90.00
_cell_angle_beta 92.64(2)
_cell_angle_gamma 90.00
_cell_formula_units_Z 4
_cell_length_a 8.980(3)
_cell_length_b 14.340(6)
_cell_length_c 16.412(5)
_cell_measurement_reflns_used 7503
_cell_measurement_temperature 123(2)
_cell_measurement_theta_max 27.5
_cell_measurement_theta_min 3.6
_cell_volume 2111.2(13)
_computing_cell_refinement
;
 Otwinowski, Z. & Minor, W. (1997). Methods Enzymol. 276, 307.
;
_computing_data_collection
;
 Hooft, R. (1998). COLLECT. Nonius BV, Delft. The Netherlands.
;
_computing_data_reduction
;
 Otwinowski, Z. & Minor, W. (1997). Methods Enzymol. 276, 307.
;
_computing_molecular_graphics 'Mercury (Macrae <i>et al.</i>, 2006)'
_computing_publication_material 'publCIF (Westrip, 2007)'
_computing_structure_refinement 'SHELXTL (Sheldrick, 2008)'
_computing_structure_solution
;     
 Altomare, A., Cascarano, M., Giacovazzo, C.& Guagliardi, A.
 (1993).  SIR92. J. Appl. Cryst., 26, 343 
;
_diffrn_ambient_pressure 101
_diffrn_ambient_temperature 123(2)
_diffrn_measured_fraction_theta_full 0.993
_diffrn_measured_fraction_theta_max 0.993
_diffrn_measurement_device_type
;
 Nonius KappaCCD diffractometer
;
_diffrn_measurement_method 'phi and omega scans'
_diffrn_radiation_monochromator graphite
_diffrn_radiation_probe x-ray
_diffrn_radiation_type MoK\a
_diffrn_radiation_wavelength 0.71073
_diffrn_reflns_av_R_equivalents 0.0370
_diffrn_reflns_av_sigmaI/netI 0.0552
_diffrn_reflns_limit_h_max 11
_diffrn_reflns_limit_h_min -11
_diffrn_reflns_limit_k_max 18
_diffrn_reflns_limit_k_min -13
_diffrn_reflns_limit_l_max 21
_diffrn_reflns_limit_l_min -21
_diffrn_reflns_number 7503
_diffrn_reflns_theta_full 27.49
_diffrn_reflns_theta_max 27.49
_diffrn_reflns_theta_min 3.64
_diffrn_source 'fine-focus sealed tube'
_diffrn_source_type Nonius
_exptl_absorpt_coefficient_mu 0.234
_exptl_absorpt_correction_T_max 0.9635
_exptl_absorpt_correction_T_min 0.9503
_exptl_absorpt_correction_type multi-scan
_exptl_absorpt_process_details
;
 Otwinowski, Z. & Minor, W. (1997). Methods Enzymol. 276, 307.
;
_exptl_crystal_colour colorless
_exptl_crystal_density_diffrn 1.191
_exptl_crystal_description prism
_exptl_crystal_F_000 808
_exptl_crystal_recrystallization_method 'Slow cooling'
_exptl_crystal_size_max 0.22
_exptl_crystal_size_mid 0.18
_exptl_crystal_size_min 0.16
_refine_diff_density_max 0.429
_refine_diff_density_min -0.343
_refine_diff_density_rms 0.062
_refine_ls_goodness_of_fit_ref 1.007
_refine_ls_hydrogen_treatment constr
_refine_ls_matrix_type full
_refine_ls_number_parameters 239
_refine_ls_number_reflns 4815
_refine_ls_number_restraints 0
_refine_ls_restrained_S_all 1.007
_refine_ls_R_factor_all 0.0671
_refine_ls_R_factor_gt 0.0457
_refine_ls_shift/su_max 0.002
_refine_ls_shift/su_mean 0.000
_refine_ls_structure_factor_coef Fsqd
_refine_ls_weighting_details 'calc w=1/[\s^2^(Fo^2^)+(0.0553P)^2^+1.5339P] where P=(Fo^2^+2Fc^2^)/3'
_refine_ls_weighting_scheme calc
_refine_ls_wR_factor_gt 0.1095
_refine_ls_wR_factor_ref 0.1227
_reflns_number_gt 3761
_reflns_number_total 4815
_reflns_threshold_expression >2sigma(I)
_cod_data_source_file ja403555d_si_002_5.cif
_cod_data_source_block 10b_SPPh2(dipp)
_cod_original_sg_symbol_Hall -P2yn
_cod_original_sg_symbol_H-M 'P 21/n'
_cod_database_code 4120193

loop_
_symmetry_equiv_pos_as_xyz
'x, y, z'
'-x+1/2, y+1/2, -z+1/2'
'-x, -y, -z'
'x-1/2, -y-1/2, z-1/2'

loop_
_atom_site_label
_atom_site_type_symbol
_atom_site_fract_x
_atom_site_fract_y
_atom_site_fract_z
_atom_site_U_iso_or_equiv
_atom_site_adp_type
_atom_site_occupancy
_atom_site_symmetry_multiplicity
_atom_site_calc_flag
_atom_site_refinement_flags
S1 S 0.44787(6) 0.23245(4) 0.79985(3) 0.02275(14) Uani 1 1 d .
P1 P 0.52341(5) 0.17545(4) 0.70140(3) 0.01495(13) Uani 1 1 d .
C1 C 0.40142(19) 0.08335(14) 0.65835(11) 0.0157(4) Uani 1 1 d .
C2 C 0.4043(2) -0.00437(14) 0.69865(12) 0.0177(4) Uani 1 1 d .
C3 C 0.3224(2) -0.07791(15) 0.66351(13) 0.0226(4) Uani 1 1 d .
H3 H 0.3254 -0.1373 0.6892 0.027 Uiso 1 1 calc R
C4 C 0.2367(2) -0.06608(15) 0.59196(13) 0.0236(5) Uani 1 1 d .
H4 H 0.1859 -0.1177 0.5674 0.028 Uiso 1 1 calc R
C5 C 0.2254(2) 0.02079(15) 0.55642(12) 0.0217(4) Uani 1 1 d .
H5 H 0.1637 0.0287 0.5083 0.026 Uiso 1 1 calc R
C6 C 0.3028(2) 0.09773(14) 0.58939(12) 0.0183(4) Uani 1 1 d .
C7 C 0.4809(2) -0.02220(15) 0.78253(12) 0.0197(4) Uani 1 1 d .
H7 H 0.5496 0.0311 0.7956 0.024 Uiso 1 1 calc R
C8 C 0.3623(2) -0.02521(17) 0.84727(13) 0.0286(5) Uani 1 1 d .
H8A H 0.4111 -0.0341 0.9013 0.034 Uiso 1 1 calc R
H8B H 0.2935 -0.0770 0.8354 0.034 Uiso 1 1 calc R
H8C H 0.3066 0.0336 0.8463 0.034 Uiso 1 1 calc R
C9 C 0.5729(2) -0.11252(16) 0.78533(15) 0.0285(5) Uani 1 1 d .
H9A H 0.6239 -0.1188 0.8391 0.034 Uiso 1 1 calc R
H9B H 0.6470 -0.1103 0.7433 0.034 Uiso 1 1 calc R
H9C H 0.5067 -0.1660 0.7753 0.034 Uiso 1 1 calc R
C10 C 0.2646(2) 0.19238(15) 0.55180(13) 0.0238(5) Uani 1 1 d .
H10 H 0.3224 0.2408 0.5837 0.029 Uiso 1 1 calc R
C11 C 0.0981(2) 0.21408(18) 0.55870(16) 0.0341(5) Uani 1 1 d .
H11A H 0.0764 0.2761 0.5361 0.041 Uiso 1 1 calc R
H11B H 0.0731 0.2126 0.6162 0.041 Uiso 1 1 calc R
H11C H 0.0386 0.1674 0.5282 0.041 Uiso 1 1 calc R
C12 C 0.3087(3) 0.1991(2) 0.46285(14) 0.0410(6) Uani 1 1 d .
H12A H 0.2981 0.2638 0.4441 0.049 Uiso 1 1 calc R
H12B H 0.2437 0.1587 0.4287 0.049 Uiso 1 1 calc R
H12C H 0.4125 0.1792 0.4589 0.049 Uiso 1 1 calc R
C13 C 0.70716(19) 0.12205(14) 0.71537(11) 0.0155(4) Uani 1 1 d .
C14 C 0.8083(2) 0.16380(14) 0.77125(12) 0.0198(4) Uani 1 1 d .
H14 H 0.7772 0.2139 0.8043 0.024 Uiso 1 1 calc R
C15 C 0.9547(2) 0.13197(17) 0.77850(13) 0.0253(5) Uani 1 1 d .
H15 H 1.0237 0.1609 0.8162 0.030 Uiso 1 1 calc R
C16 C 1.0004(2) 0.05843(16) 0.73119(13) 0.0242(5) Uani 1 1 d .
H16 H 1.1005 0.0370 0.7363 0.029 Uiso 1 1 calc R
C17 C 0.9002(2) 0.01606(16) 0.67640(13) 0.0224(4) Uani 1 1 d .
H17 H 0.9313 -0.0351 0.6445 0.027 Uiso 1 1 calc R
C18 C 0.7539(2) 0.04795(15) 0.66769(12) 0.0190(4) Uani 1 1 d .
H18 H 0.6859 0.0193 0.6293 0.023 Uiso 1 1 calc R
C19 C 0.5704(2) 0.26295(14) 0.62554(11) 0.0174(4) Uani 1 1 d .
C20 C 0.5387(2) 0.35632(15) 0.63969(12) 0.0206(4) Uani 1 1 d .
H20 H 0.4870 0.3736 0.6866 0.025 Uiso 1 1 calc R
C21 C 0.5824(2) 0.42442(16) 0.58572(14) 0.0270(5) Uani 1 1 d .
H21 H 0.5599 0.4881 0.5955 0.032 Uiso 1 1 calc R
C22 C 0.6587(2) 0.39971(17) 0.51749(14) 0.0297(5) Uani 1 1 d .
H22 H 0.6881 0.4464 0.4804 0.036 Uiso 1 1 calc R
C23 C 0.6922(2) 0.30701(17) 0.50323(13) 0.0289(5) Uani 1 1 d .
H23 H 0.7455 0.2903 0.4567 0.035 Uiso 1 1 calc R
C24 C 0.6481(2) 0.23857(16) 0.55687(13) 0.0240(4) Uani 1 1 d .
H24 H 0.6707 0.1750 0.5468 0.029 Uiso 1 1 calc R

loop_
_atom_site_aniso_label
_atom_site_aniso_U_11
_atom_site_aniso_U_22
_atom_site_aniso_U_33
_atom_site_aniso_U_23
_atom_site_aniso_U_13
_atom_site_aniso_U_12
S1 0.0268(3) 0.0229(3) 0.0191(3) -0.0047(2) 0.00679(19) 0.0032(2)
P1 0.0155(2) 0.0145(3) 0.0151(2) -0.00172(19) 0.00221(17) 0.00079(19)
C1 0.0130(8) 0.0161(10) 0.0182(9) -0.0027(8) 0.0044(7) 0.0003(7)
C2 0.0138(8) 0.0173(10) 0.0225(10) -0.0007(8) 0.0048(7) 0.0012(7)
C3 0.0190(9) 0.0159(10) 0.0333(11) -0.0014(9) 0.0065(8) 0.0002(8)
C4 0.0191(9) 0.0228(11) 0.0292(11) -0.0097(9) 0.0040(8) -0.0031(8)
C5 0.0186(9) 0.0267(12) 0.0199(10) -0.0049(8) 0.0019(7) -0.0018(8)
C6 0.0173(9) 0.0212(11) 0.0169(9) -0.0020(8) 0.0047(7) -0.0007(8)
C7 0.0159(9) 0.0186(11) 0.0246(10) 0.0046(8) 0.0020(7) 0.0004(8)
C8 0.0226(10) 0.0363(14) 0.0271(11) 0.0088(10) 0.0041(8) 0.0007(9)
C9 0.0230(10) 0.0223(12) 0.0404(13) 0.0084(10) 0.0030(9) 0.0024(9)
C10 0.0252(10) 0.0233(12) 0.0223(10) 0.0043(9) -0.0058(8) -0.0036(8)
C11 0.0295(12) 0.0274(13) 0.0445(14) 0.0024(11) -0.0097(10) 0.0027(10)
C12 0.0503(15) 0.0478(17) 0.0242(12) 0.0108(11) -0.0045(11) -0.0141(13)
C13 0.0149(8) 0.0161(10) 0.0158(9) 0.0025(7) 0.0022(7) 0.0002(7)
C14 0.0213(9) 0.0191(11) 0.0191(9) -0.0004(8) 0.0000(7) -0.0039(8)
C15 0.0190(10) 0.0314(13) 0.0249(10) 0.0029(9) -0.0053(8) -0.0056(9)
C16 0.0149(9) 0.0300(12) 0.0279(11) 0.0069(9) 0.0024(8) 0.0017(8)
C17 0.0182(9) 0.0248(11) 0.0248(10) 0.0014(9) 0.0057(8) 0.0036(8)
C18 0.0154(9) 0.0204(11) 0.0211(9) -0.0013(8) 0.0010(7) -0.0007(8)
C19 0.0158(9) 0.0177(10) 0.0186(9) 0.0019(8) -0.0009(7) 0.0001(7)
C20 0.0198(9) 0.0188(11) 0.0232(10) -0.0022(8) 0.0013(7) 0.0002(8)
C21 0.0306(11) 0.0167(11) 0.0337(12) 0.0032(9) -0.0002(9) 0.0004(9)
C22 0.0301(11) 0.0277(13) 0.0313(12) 0.0115(10) 0.0028(9) -0.0020(9)
C23 0.0297(11) 0.0329(13) 0.0247(11) 0.0044(10) 0.0080(9) 0.0028(10)
C24 0.0262(10) 0.0215(11) 0.0247(11) 0.0005(9) 0.0051(8) 0.0027(9)

loop_
_atom_type_symbol
_atom_type_description
_atom_type_scat_dispersion_real
_atom_type_scat_dispersion_imag
_atom_type_scat_source
C C 0.0033 0.0016 'International Tables Vol C Tables 4.2.6.8 and 6.1.1.4'
H H 0.0000 0.0000 'International Tables Vol C Tables 4.2.6.8 and 6.1.1.4'
P P 0.1023 0.0942 'International Tables Vol C Tables 4.2.6.8 and 6.1.1.4'
S S 0.1246 0.1234 'International Tables Vol C Tables 4.2.6.8 and 6.1.1.4'

loop_
_geom_angle_atom_site_label_1
_geom_angle_atom_site_label_2
_geom_angle_atom_site_label_3
_geom_angle
C13 P1 C19 97.93(9)
C13 P1 C1 105.46(9)
C19 P1 C1 112.54(9)
C13 P1 S1 114.64(7)
C19 P1 S1 111.98(7)
C1 P1 S1 113.22(6)
C2 C1 C6 119.81(17)
C2 C1 P1 117.37(14)
C6 C1 P1 122.79(15)
C3 C2 C1 118.59(18)
C3 C2 C7 116.85(18)
C1 C2 C7 124.34(17)
C4 C3 C2 121.3(2)
C5 C4 C3 119.82(19)
C4 C5 C6 121.60(19)
C5 C6 C1 118.30(19)
C5 C6 C10 116.59(18)
C1 C6 C10 124.94(18)
C9 C7 C2 112.73(18)
C9 C7 C8 110.14(17)
C2 C7 C8 109.19(16)
C6 C10 C12 112.2(2)
C6 C10 C11 110.62(17)
C12 C10 C11 110.63(19)
C18 C13 C14 119.46(17)
C18 C13 P1 122.87(14)
C14 C13 P1 117.39(15)
C15 C14 C13 119.95(19)
C16 C15 C14 120.35(19)
C17 C16 C15 119.94(18)
C16 C17 C18 120.3(2)
C17 C18 C13 119.94(18)
C20 C19 C24 119.28(19)
C20 C19 P1 119.43(15)
C24 C19 P1 121.09(16)
C21 C20 C19 120.36(19)
C22 C21 C20 120.1(2)
C21 C22 C23 120.1(2)
C22 C23 C24 120.0(2)
C23 C24 C19 120.2(2)

loop_
_geom_bond_atom_site_label_1
_geom_bond_atom_site_label_2
_geom_bond_distance
S1 P1 1.9596(8)
P1 C13 1.8240(19)
P1 C19 1.830(2)
P1 C1 1.836(2)
C1 C2 1.421(3)
C1 C6 1.420(3)
C2 C3 1.395(3)
C2 C7 1.532(3)
C3 C4 1.384(3)
C4 C5 1.377(3)
C5 C6 1.399(3)
C6 C10 1.523(3)
C7 C9 1.536(3)
C7 C8 1.539(3)
C10 C12 1.533(3)
C10 C11 1.537(3)
C13 C18 1.396(3)
C13 C14 1.396(3)
C14 C15 1.392(3)
C15 C16 1.383(3)
C16 C17 1.383(3)
C17 C18 1.392(3)
C19 C20 1.390(3)
C19 C24 1.397(3)
C20 C21 1.387(3)
C21 C22 1.386(3)
C22 C23 1.385(3)
C23 C24 1.388(3)

loop_
_geom_torsion_atom_site_label_1
_geom_torsion_atom_site_label_2
_geom_torsion_atom_site_label_3
_geom_torsion_atom_site_label_4
_geom_torsion
C13 P1 C1 C2 50.02(16)
C19 P1 C1 C2 155.67(14)
S1 P1 C1 C2 -76.09(15)
C13 P1 C1 C6 -132.22(15)
C19 P1 C1 C6 -26.57(18)
S1 P1 C1 C6 101.67(15)
C6 C1 C2 C3 7.5(3)
P1 C1 C2 C3 -174.71(14)
C6 C1 C2 C7 -166.97(17)
P1 C1 C2 C7 10.9(2)
C1 C2 C3 C4 -1.5(3)
C7 C2 C3 C4 173.33(17)
C2 C3 C4 C5 -3.3(3)
C3 C4 C5 C6 2.2(3)
C4 C5 C6 C1 3.7(3)
C4 C5 C6 C10 -171.67(18)
C2 C1 C6 C5 -8.5(3)
P1 C1 C6 C5 173.76(14)
C2 C1 C6 C10 166.47(18)
P1 C1 C6 C10 -11.2(3)
C3 C2 C7 C9 50.2(2)
C1 C2 C7 C9 -135.25(19)
C3 C2 C7 C8 -72.5(2)
C1 C2 C7 C8 102.0(2)
C5 C6 C10 C12 -65.5(2)
C1 C6 C10 C12 119.4(2)
C5 C6 C10 C11 58.6(2)
C1 C6 C10 C11 -116.5(2)
C19 P1 C13 C18 -88.69(17)
C1 P1 C13 C18 27.41(18)
S1 P1 C13 C18 152.65(14)
C19 P1 C13 C14 85.18(16)
C1 P1 C13 C14 -158.71(15)
S1 P1 C13 C14 -33.48(17)
C18 C13 C14 C15 0.6(3)
P1 C13 C14 C15 -173.52(15)
C13 C14 C15 C16 -0.7(3)
C14 C15 C16 C17 -0.1(3)
C15 C16 C17 C18 1.0(3)
C16 C17 C18 C13 -1.1(3)
C14 C13 C18 C17 0.3(3)
P1 C13 C18 C17 174.04(15)
C13 P1 C19 C20 -125.92(16)
C1 P1 C19 C20 123.65(16)
S1 P1 C19 C20 -5.24(17)
C13 P1 C19 C24 48.92(18)
C1 P1 C19 C24 -61.52(18)
S1 P1 C19 C24 169.59(14)
C24 C19 C20 C21 0.7(3)
P1 C19 C20 C21 175.65(15)
C19 C20 C21 C22 -0.4(3)
C20 C21 C22 C23 -0.3(3)
C21 C22 C23 C24 0.6(3)
C22 C23 C24 C19 -0.3(3)
C20 C19 C24 C23 -0.4(3)
P1 C19 C24 C23 -175.22(16)
